data_7159514
loop_
_publ_author_name
'Garc&#xed;a-Castro, Miguel'
'Moya-Utrera, Federico'
'Sarabia, Francisco'

_publ_section_title
;
 Transition metal-free [2,3]-sigmatropic rearrangement in the reaction of
 sulfur ylides with allenoates.
;
_journal_issue 30
_journal_name_full 'Organic &amp; biomolecular chemistry'
_journal_page_first 6096
_journal_page_last 6102
_journal_paper_doi 10.1039/d3ob00657c
_journal_volume 21
_journal_year 2023
_chemical_formula_moiety 'C16 H29 N O3 S'
_chemical_formula_sum 'C16 H29 N O3 S'
_chemical_formula_weight 315.46
_chemical_name_systematic 'ethyl (E)-3-(2-(dimethylamino)-2-oxoethyl)-5,5-dimethyl-4-((methylthio)methyl)hex-2-enoate'
_space_group_crystal_system triclinic
_space_group_IT_number 2
_space_group_name_Hall '-P 1'
_space_group_name_H-M_alt 'P -1'
_atom_sites_solution_hydrogens geom
_atom_sites_solution_primary dual
_atom_sites_solution_secondary difmap
_audit_creation_method SHELXL-2018/3
_audit_update_record
;
2023-03-30 deposited with the CCDC.	2023-06-07 downloaded from the CCDC.
;
_cell_angle_alpha 104.564(4)
_cell_angle_beta 99.048(3)
_cell_angle_gamma 94.974(4)
_cell_formula_units_Z 2
_cell_length_a 7.4240(3)
_cell_length_b 8.9236(4)
_cell_length_c 14.0704(6)
_cell_measurement_reflns_used 8196
_cell_measurement_temperature 160(2)
_cell_measurement_theta_max 73.0220
_cell_measurement_theta_min 3.2410
_cell_volume 883.16(7)
_computing_cell_refinement 'CrysAlisPro, Version 1.171.42.57a (Rigaku Oxford Diffraction, 2022)'
_computing_data_collection 'CrysAlisPro, Version 1.171.42.57a (Rigaku Oxford Diffraction, 2022)'
_computing_data_reduction 'CrysAlisPro, Version 1.171.42.57a (Rigaku Oxford Diffraction, 2022)'
_computing_molecular_graphics 'ORTEPII (Johnson, 1976)'
_computing_publication_material 'SHELXL-2018 and PLATON (Spek, 2015)'
_computing_structure_refinement 'SHELXL-2018 (Sheldrick, 2015b)'
_computing_structure_solution 'SHELXT-2018 (Sheldrick, 2015a)'
_diffrn_ambient_environment N~2~
_diffrn_ambient_temperature 160(2)
_diffrn_detector 'CCD area detector'
_diffrn_detector_area_resol_mean 10.3801
_diffrn_detector_type 'Atlas CCD area detector on a \k goniostat'
_diffrn_measured_fraction_theta_full 0.994
_diffrn_measured_fraction_theta_max 0.975
_diffrn_measurement_device 'four-circle \k-geometry diffractometer'
_diffrn_measurement_device_type 'Oxford Diffraction SuperNova, dual radiation diffractometer'
_diffrn_measurement_method '\w scans'
_diffrn_radiation_monochromator mirror
_diffrn_radiation_probe x-ray
_diffrn_radiation_type 'Cu K\a'
_diffrn_radiation_wavelength 1.54184
_diffrn_reflns_av_R_equivalents 0.0466
_diffrn_reflns_av_unetI/netI 0.0370
_diffrn_reflns_Laue_measured_fraction_full 0.994
_diffrn_reflns_Laue_measured_fraction_max 0.975
_diffrn_reflns_limit_h_max 9
_diffrn_reflns_limit_h_min -9
_diffrn_reflns_limit_k_max 8
_diffrn_reflns_limit_k_min -10
_diffrn_reflns_limit_l_max 17
_diffrn_reflns_limit_l_min -17
_diffrn_reflns_number 12288
_diffrn_reflns_point_group_measured_fraction_full 0.994
_diffrn_reflns_point_group_measured_fraction_max 0.975
_diffrn_reflns_theta_full 67.684
_diffrn_reflns_theta_max 73.140
_diffrn_reflns_theta_min 3.303
_diffrn_source 'micro-focus sealed X-ray tube'
_diffrn_source_type 'SuperNova (Cu) X-ray source'
_exptl_absorpt_coefficient_mu 1.701
_exptl_absorpt_correction_T_max 1.000
_exptl_absorpt_correction_T_min 0.637
_exptl_absorpt_correction_type gaussian
_exptl_absorpt_process_details
;
Numerical absorption correction based on gaussian integration over
a multifaceted crystal model 
plus an empirical absorption correction using spherical harmonics, 
implemented in the SCALE3 ABSPACK scaling algorithm.
CrysAlisPro, Version 1.171.42.57a (Rigaku Oxford Diffraction, 2022)
;
_exptl_crystal_colour colourless
_exptl_crystal_density_diffrn 1.186
_exptl_crystal_description plate
_exptl_crystal_F_000 344
_exptl_crystal_size_max 0.19
_exptl_crystal_size_mid 0.13
_exptl_crystal_size_min 0.04
_refine_diff_density_max 0.609
_refine_diff_density_min -0.549
_refine_diff_density_rms 0.078
_refine_ls_extinction_method none
_refine_ls_goodness_of_fit_ref 1.080
_refine_ls_hydrogen_treatment constr
_refine_ls_matrix_type full
_refine_ls_number_parameters 197
_refine_ls_number_reflns 3445
_refine_ls_number_restraints 0
_refine_ls_restrained_S_all 1.080
_refine_ls_R_factor_all 0.0766
_refine_ls_R_factor_gt 0.0653
_refine_ls_shift/su_max 0.000
_refine_ls_shift/su_mean 0.000
_refine_ls_structure_factor_coef Fsqd
_refine_ls_weighting_details 'w=1/[\s^2^(Fo^2^)+(0.1247P)^2^+0.2651P] where P=(Fo^2^+2Fc^2^)/3'
_refine_ls_weighting_scheme calc
_refine_ls_wR_factor_gt 0.1702
_refine_ls_wR_factor_ref 0.1783
_reflns_Friedel_coverage 0.000
_reflns_number_gt 3058
_reflns_number_total 3448
_reflns_threshold_expression 'I > 2\s(I)'
_cod_data_source_file d3ob00657c2.cif
_cod_data_source_block NV2222
_cod_database_code 7159514
_shelx_shelxl_version_number 2018/3
_shelx_space_group_comment
;
The symmetry employed for this shelxl refinement is uniquely defined
by the following loop, which should always be used as a source of
symmetry information in preference to the above space-group names.
They are only intended as comments.
;
_oxdiff_exptl_absorpt_empirical_full_min 0.246
_oxdiff_exptl_absorpt_empirical_full_max 2.187
_oxdiff_exptl_absorpt_empirical_details
;
Empirical correction (ABSPACK) includes:
- Absorption correction using spherical harmonics
- Frame scaling
;

loop_
_space_group_symop_operation_xyz
'x, y, z'
'-x, -y, -z'

loop_
_atom_site_label
_atom_site_type_symbol
_atom_site_fract_x
_atom_site_fract_y
_atom_site_fract_z
_atom_site_U_iso_or_equiv
_atom_site_adp_type
_atom_site_occupancy
_atom_site_site_symmetry_order
_atom_site_calc_flag
_atom_site_refinement_flags_posn
_atom_site_refinement_flags_adp
_atom_site_refinement_flags_occupancy
_atom_site_disorder_assembly
_atom_site_disorder_group
S1 S 0.82481(6) 0.56643(6) 0.86534(3) 0.0300(2) Uani 1 1 d . . . . .
O1 O 0.2542(2) 0.2822(2) 0.77663(13) 0.0449(4) Uani 1 1 d . . . . .
O2 O 0.6408(2) 0.1912(3) 0.49089(12) 0.0535(5) Uani 1 1 d . . . . .
O3 O 0.9446(2) 0.1926(3) 0.52653(12) 0.0544(5) Uani 1 1 d . . . . .
N1 N 0.3567(2) 0.4597(2) 0.70232(14) 0.0343(4) Uani 1 1 d . . . . .
C1 C 0.8647(2) 0.3738(2) 0.87679(14) 0.0267(4) Uani 1 1 d . . . . .
H11 H 0.974971 0.345910 0.848357 0.032 Uiso 1 1 calc R U . . .
H12 H 0.892261 0.378147 0.948661 0.032 Uiso 1 1 calc R U . . .
C2 C 0.7035(2) 0.2434(2) 0.82496(13) 0.0244(4) Uani 1 1 d . . . . .
H2 H 0.592431 0.279304 0.851089 0.029 Uiso 1 1 calc R U . . .
C3 C 0.6607(2) 0.2209(2) 0.71210(14) 0.0251(4) Uani 1 1 d . . . . .
C4 C 0.4584(3) 0.1980(3) 0.66467(15) 0.0314(4) Uani 1 1 d . . . . .
H41 H 0.403332 0.092070 0.663050 0.038 Uiso 1 1 calc R U . . .
H42 H 0.448116 0.203881 0.594737 0.038 Uiso 1 1 calc R U . . .
C5 C 0.3485(2) 0.3176(3) 0.71908(15) 0.0315(5) Uani 1 1 d . . . . .
C6 C 0.2471(3) 0.5715(3) 0.7530(2) 0.0472(6) Uani 1 1 d . . . . .
H61 H 0.119846 0.549408 0.716447 0.071 Uiso 1 1 calc R U . . .
H62 H 0.298435 0.677659 0.755517 0.071 Uiso 1 1 calc R U . . .
H63 H 0.249522 0.562497 0.821215 0.071 Uiso 1 1 calc R U . . .
C7 C 0.4682(3) 0.5126(3) 0.63761(18) 0.0387(5) Uani 1 1 d . . . . .
H71 H 0.577858 0.581477 0.678570 0.058 Uiso 1 1 calc R U . . .
H72 H 0.396126 0.569714 0.597601 0.058 Uiso 1 1 calc R U . . .
H73 H 0.505643 0.422069 0.593134 0.058 Uiso 1 1 calc R U . . .
C8 C 0.6699(3) 0.6138(3) 0.95142(18) 0.0388(5) Uani 1 1 d . . . . .
H81 H 0.552579 0.545481 0.924936 0.058 Uiso 1 1 calc R U . . .
H82 H 0.648760 0.722940 0.960234 0.058 Uiso 1 1 calc R U . . .
H83 H 0.723840 0.598777 1.016011 0.058 Uiso 1 1 calc R U . . .
C9 C 0.7352(3) 0.0884(2) 0.85597(15) 0.0298(4) Uani 1 1 d . . . . .
C10 C 0.5846(3) -0.0442(3) 0.79551(18) 0.0436(6) Uani 1 1 d . . . . .
H101 H 0.463622 -0.011556 0.802623 0.065 Uiso 1 1 calc R U . . .
H102 H 0.598197 -0.136664 0.820277 0.065 Uiso 1 1 calc R U . . .
H103 H 0.595477 -0.069371 0.724893 0.065 Uiso 1 1 calc R U . . .
C11 C 0.7232(3) 0.1156(3) 0.96675(17) 0.0401(5) Uani 1 1 d . . . . .
H111 H 0.822833 0.196292 1.007452 0.060 Uiso 1 1 calc R U . . .
H112 H 0.734806 0.018165 0.985952 0.060 Uiso 1 1 calc R U . . .
H113 H 0.604348 0.149740 0.977616 0.060 Uiso 1 1 calc R U . . .
C12 C 0.9234(3) 0.0382(3) 0.84122(19) 0.0410(5) Uani 1 1 d . . . . .
H121 H 0.937846 0.030205 0.772140 0.062 Uiso 1 1 calc R U . . .
H122 H 0.931881 -0.063472 0.855028 0.062 Uiso 1 1 calc R U . . .
H123 H 1.020754 0.115900 0.887043 0.062 Uiso 1 1 calc R U . . .
C13 C 0.7970(3) 0.2181(2) 0.66013(14) 0.0296(4) Uani 1 1 d . . . . .
H13 H 0.918531 0.229811 0.696983 0.036 Uiso 1 1 calc R U . . .
C14 C 0.7789(3) 0.1987(3) 0.55161(15) 0.0334(5) Uani 1 1 d . . . . .
C15 C 0.9520(4) 0.1725(4) 0.42137(19) 0.0563(7) Uani 1 1 d . . . . .
H151 H 0.842522 0.207485 0.387664 0.068 Uiso 1 1 calc R U . . .
H152 H 0.954014 0.061091 0.387944 0.068 Uiso 1 1 calc R U . . .
C16 C 1.1205(5) 0.2668(5) 0.4156(2) 0.0689(10) Uani 1 1 d . . . . .
H161 H 1.127851 0.256791 0.345420 0.103 Uiso 1 1 calc R U . . .
H162 H 1.228121 0.229845 0.447955 0.103 Uiso 1 1 calc R U . . .
H163 H 1.117934 0.376620 0.449724 0.103 Uiso 1 1 calc R U . . .

loop_
_atom_site_aniso_label
_atom_site_aniso_U_11
_atom_site_aniso_U_22
_atom_site_aniso_U_33
_atom_site_aniso_U_23
_atom_site_aniso_U_13
_atom_site_aniso_U_12
S1 0.0293(3) 0.0238(3) 0.0352(3) 0.0092(2) 0.0028(2) -0.0037(2)
O1 0.0251(7) 0.0630(12) 0.0575(10) 0.0339(9) 0.0111(7) 0.0061(7)
O2 0.0426(9) 0.0832(15) 0.0331(8) 0.0146(9) 0.0012(7) 0.0132(9)
O3 0.0395(9) 0.0889(16) 0.0358(8) 0.0167(9) 0.0106(7) 0.0077(9)
N1 0.0240(8) 0.0352(11) 0.0441(9) 0.0141(8) 0.0037(7) 0.0012(7)
C1 0.0200(8) 0.0259(11) 0.0304(9) 0.0062(8) -0.0016(7) -0.0025(7)
C2 0.0191(8) 0.0215(10) 0.0298(9) 0.0059(7) 0.0008(7) -0.0026(7)
C3 0.0233(8) 0.0193(10) 0.0292(9) 0.0060(7) -0.0019(7) -0.0025(7)
C4 0.0223(9) 0.0302(11) 0.0368(10) 0.0080(8) -0.0035(7) -0.0038(8)
C5 0.0167(8) 0.0392(12) 0.0370(10) 0.0141(9) -0.0032(7) -0.0019(8)
C6 0.0372(11) 0.0455(15) 0.0620(15) 0.0171(12) 0.0101(10) 0.0126(11)
C7 0.0347(11) 0.0370(13) 0.0465(12) 0.0194(10) 0.0048(9) -0.0023(9)
C8 0.0358(11) 0.0333(12) 0.0466(12) 0.0080(10) 0.0101(9) 0.0050(9)
C9 0.0286(9) 0.0232(11) 0.0365(10) 0.0101(8) 0.0015(7) -0.0012(8)
C10 0.0465(13) 0.0278(13) 0.0505(13) 0.0140(10) -0.0063(10) -0.0092(10)
C11 0.0450(12) 0.0375(13) 0.0401(11) 0.0188(10) 0.0054(9) -0.0020(10)
C12 0.0387(11) 0.0352(13) 0.0536(13) 0.0190(10) 0.0064(10) 0.0120(10)
C13 0.0257(9) 0.0278(11) 0.0323(10) 0.0069(8) 0.0001(7) 0.0000(8)
C14 0.0351(10) 0.0304(12) 0.0339(10) 0.0077(8) 0.0064(8) 0.0027(9)
C15 0.0502(14) 0.082(2) 0.0380(12) 0.0164(13) 0.0138(11) 0.0013(14)
C16 0.0581(17) 0.096(3) 0.0458(14) 0.0177(16) 0.0066(12) -0.0199(17)

loop_
_atom_type_symbol
_atom_type_description
_atom_type_scat_dispersion_real
_atom_type_scat_dispersion_imag
_atom_type_scat_source
C C 0.0181 0.0091 'International Tables Vol C Tables 4.2.6.8 and 6.1.1.4'
H H 0.0000 0.0000 'International Tables Vol C Tables 4.2.6.8 and 6.1.1.4'
N N 0.0311 0.0180 'International Tables Vol C Tables 4.2.6.8 and 6.1.1.4'
O O 0.0492 0.0322 'International Tables Vol C Tables 4.2.6.8 and 6.1.1.4'
S S 0.3331 0.5567 'International Tables Vol C Tables 4.2.6.8 and 6.1.1.4'

loop_
_exptl_crystal_face_index_h
_exptl_crystal_face_index_k
_exptl_crystal_face_index_l
_exptl_crystal_face_perp_dist
0 1 -2 0.0138
0 -1 2 0.0218
0 -1 -1 0.0660
0 1 1 0.0673
-1 0 0 0.1052
2 -1 0 0.0590
-1 -4 5 0.0209
-3 -1 7 0.0877
0 6 -4 0.0372

loop_
_geom_angle_atom_site_label_1
_geom_angle_atom_site_label_2
_geom_angle_atom_site_label_3
_geom_angle
_geom_angle_site_symmetry_1
_geom_angle_site_symmetry_3
_geom_angle_publ_flag
C8 S1 C1 100.18(10) . . ?
C14 O3 C15 116.71(19) . . ?
C5 N1 C7 125.16(19) . . ?
C5 N1 C6 118.13(19) . . ?
C7 N1 C6 116.7(2) . . ?
C2 C1 S1 114.93(12) . . ?
C2 C1 H11 108.5 . . ?
S1 C1 H11 108.5 . . ?
C2 C1 H12 108.5 . . ?
S1 C1 H12 108.5 . . ?
H11 C1 H12 107.5 . . ?
C3 C2 C1 111.99(15) . . ?
C3 C2 C9 113.85(15) . . ?
C1 C2 C9 111.08(14) . . ?
C3 C2 H2 106.5 . . ?
C1 C2 H2 106.5 . . ?
C9 C2 H2 106.5 . . ?
C13 C3 C4 123.49(17) . . ?
C13 C3 C2 120.33(16) . . ?
C4 C3 C2 116.15(16) . . ?
C3 C4 C5 113.81(16) . . ?
C3 C4 H41 108.8 . . ?
C5 C4 H41 108.8 . . ?
C3 C4 H42 108.8 . . ?
C5 C4 H42 108.8 . . ?
H41 C4 H42 107.7 . . ?
O1 C5 N1 121.6(2) . . ?
O1 C5 C4 119.6(2) . . ?
N1 C5 C4 118.79(18) . . ?
N1 C6 H61 109.5 . . ?
N1 C6 H62 109.5 . . ?
H61 C6 H62 109.5 . . ?
N1 C6 H63 109.5 . . ?
H61 C6 H63 109.5 . . ?
H62 C6 H63 109.5 . . ?
N1 C7 H71 109.5 . . ?
N1 C7 H72 109.5 . . ?
H71 C7 H72 109.5 . . ?
N1 C7 H73 109.5 . . ?
H71 C7 H73 109.5 . . ?
H72 C7 H73 109.5 . . ?
S1 C8 H81 109.5 . . ?
S1 C8 H82 109.5 . . ?
H81 C8 H82 109.5 . . ?
S1 C8 H83 109.5 . . ?
H81 C8 H83 109.5 . . ?
H82 C8 H83 109.5 . . ?
C10 C9 C12 108.98(19) . . ?
C10 C9 C11 107.91(18) . . ?
C12 C9 C11 108.51(18) . . ?
C10 C9 C2 110.26(16) . . ?
C12 C9 C2 112.45(17) . . ?
C11 C9 C2 108.62(17) . . ?
C9 C10 H101 109.5 . . ?
C9 C10 H102 109.5 . . ?
H101 C10 H102 109.5 . . ?
C9 C10 H103 109.5 . . ?
H101 C10 H103 109.5 . . ?
H102 C10 H103 109.5 . . ?
C9 C11 H111 109.5 . . ?
C9 C11 H112 109.5 . . ?
H111 C11 H112 109.5 . . ?
C9 C11 H113 109.5 . . ?
H111 C11 H113 109.5 . . ?
H112 C11 H113 109.5 . . ?
C9 C12 H121 109.5 . . ?
C9 C12 H122 109.5 . . ?
H121 C12 H122 109.5 . . ?
C9 C12 H123 109.5 . . ?
H121 C12 H123 109.5 . . ?
H122 C12 H123 109.5 . . ?
C3 C13 C14 126.95(17) . . ?
C3 C13 H13 116.5 . . ?
C14 C13 H13 116.5 . . ?
O2 C14 O3 122.26(19) . . ?
O2 C14 C13 128.4(2) . . ?
O3 C14 C13 109.36(17) . . ?
O3 C15 C16 107.8(2) . . ?
O3 C15 H151 110.1 . . ?
C16 C15 H151 110.1 . . ?
O3 C15 H152 110.1 . . ?
C16 C15 H152 110.1 . . ?
H151 C15 H152 108.5 . . ?
C15 C16 H161 109.5 . . ?
C15 C16 H162 109.5 . . ?
H161 C16 H162 109.5 . . ?
C15 C16 H163 109.5 . . ?
H161 C16 H163 109.5 . . ?
H162 C16 H163 109.5 . . ?

loop_
_geom_bond_atom_site_label_1
_geom_bond_atom_site_label_2
_geom_bond_distance
_geom_bond_site_symmetry_2
_geom_bond_publ_flag
S1 C8 1.798(2) . ?
S1 C1 1.811(2) . ?
O1 C5 1.230(3) . ?
O2 C14 1.212(3) . ?
O3 C14 1.333(3) . ?
O3 C15 1.455(3) . ?
N1 C5 1.345(3) . ?
N1 C7 1.457(3) . ?
N1 C6 1.460(3) . ?
C1 C2 1.542(3) . ?
C1 H11 0.9900 . ?
C1 H12 0.9900 . ?
C2 C3 1.527(2) . ?
C2 C9 1.576(3) . ?
C2 H2 1.0000 . ?
C3 C13 1.337(3) . ?
C3 C4 1.518(2) . ?
C4 C5 1.526(3) . ?
C4 H41 0.9900 . ?
C4 H42 0.9900 . ?
C6 H61 0.9800 . ?
C6 H62 0.9800 . ?
C6 H63 0.9800 . ?
C7 H71 0.9800 . ?
C7 H72 0.9800 . ?
C7 H73 0.9800 . ?
C8 H81 0.9800 . ?
C8 H82 0.9800 . ?
C8 H83 0.9800 . ?
C9 C10 1.529(3) . ?
C9 C12 1.533(3) . ?
C9 C11 1.534(3) . ?
C10 H101 0.9800 . ?
C10 H102 0.9800 . ?
C10 H103 0.9800 . ?
C11 H111 0.9800 . ?
C11 H112 0.9800 . ?
C11 H113 0.9800 . ?
C12 H121 0.9800 . ?
C12 H122 0.9800 . ?
C12 H123 0.9800 . ?
C13 C14 1.476(3) . ?
C13 H13 0.9500 . ?
C15 C16 1.471(4) . ?
C15 H151 0.9900 . ?
C15 H152 0.9900 . ?
C16 H161 0.9800 . ?
C16 H162 0.9800 . ?
C16 H163 0.9800 . ?

loop_
_geom_torsion_atom_site_label_1
_geom_torsion_atom_site_label_2
_geom_torsion_atom_site_label_3
_geom_torsion_atom_site_label_4
_geom_torsion
_geom_torsion_site_symmetry_1
_geom_torsion_site_symmetry_2
_geom_torsion_site_symmetry_3
_geom_torsion_site_symmetry_4
_geom_torsion_publ_flag
C8 S1 C1 C2 74.44(16) . . . . ?
S1 C1 C2 C3 62.35(18) . . . . ?
S1 C1 C2 C9 -169.12(13) . . . . ?
C1 C2 C3 C13 44.4(2) . . . . ?
C9 C2 C3 C13 -82.7(2) . . . . ?
C1 C2 C3 C4 -137.31(17) . . . . ?
C9 C2 C3 C4 95.63(19) . . . . ?
C13 C3 C4 C5 -133.3(2) . . . . ?
C2 C3 C4 C5 48.4(2) . . . . ?
C7 N1 C5 O1 178.31(19) . . . . ?
C6 N1 C5 O1 -1.2(3) . . . . ?
C7 N1 C5 C4 -2.0(3) . . . . ?
C6 N1 C5 C4 178.51(18) . . . . ?
C3 C4 C5 O1 -99.9(2) . . . . ?
C3 C4 C5 N1 80.4(2) . . . . ?
C3 C2 C9 C10 -46.4(2) . . . . ?
C1 C2 C9 C10 -173.97(17) . . . . ?
C3 C2 C9 C12 75.4(2) . . . . ?
C1 C2 C9 C12 -52.1(2) . . . . ?
C3 C2 C9 C11 -164.49(17) . . . . ?
C1 C2 C9 C11 68.0(2) . . . . ?
C4 C3 C13 C14 2.3(3) . . . . ?
C2 C3 C13 C14 -179.50(18) . . . . ?
C15 O3 C14 O2 -1.4(4) . . . . ?
C15 O3 C14 C13 179.6(2) . . . . ?
C3 C13 C14 O2 4.8(4) . . . . ?
C3 C13 C14 O3 -176.3(2) . . . . ?
C14 O3 C15 C16 142.7(3) . . . . ?

loop_
_exptl_oxdiff_crystal_face_indexfrac_h
_exptl_oxdiff_crystal_face_indexfrac_k
_exptl_oxdiff_crystal_face_indexfrac_l
_exptl_oxdiff_crystal_face_x
_exptl_oxdiff_crystal_face_y
_exptl_oxdiff_crystal_face_z
0.0010 0.9964 -1.9978 -0.1701 0.1034 -0.1524
-0.0010 -0.9964 1.9978 0.1701 -0.1034 0.1524
0.0012 -1.0069 -0.9927 -0.1338 0.0551 0.1900
-0.0012 1.0069 0.9927 0.1338 -0.0551 -0.1900
-0.9992 -0.0006 -0.0009 0.0636 0.1986 0.0375
1.9989 -1.0022 0.0059 -0.1597 -0.3949 0.1025
-1.0011 -3.9967 5.0000 0.4401 -0.0565 0.6846
-3.0023 -0.9806 6.9795 0.8673 0.2283 0.2021
0.0003 6.0064 -4.0123 -0.2102 0.1977 -1.0145
